data_4112010
loop_
_publ_author_name
'Marco W. Bouwkamp'
'Peter H. M. Budzelaar'
'Jeroen Gercama'
'Isabel Del Hierro Morales'
'Jeanette de Wolf'
'Auke Meetsma'
'Sergei I. Troyanov'
'Jan H. Teuben'
'Bart Hessen'

_publ_contact_author_address
;
     Crystal Structure Center,
     Inorganic Solid State Chemistry Laboratory
     Chemical Physics,
     Materials Science Center,
     Groningen University,
     Nijenborgh 4,
     NL-9747 AG Groningen,
     The Netherlands.
;
_publ_contact_author_email A.Meetsma@fwn.rug.nl
_publ_contact_author_fax '+31 50 3634441'
_publ_contact_author_name
;
   Drs. A. Meetsma
;
_publ_contact_author_phone '+31 50 3634368'
_publ_section_title
;
 Naked (C5Me5)2M Cations (M = Sc, Ti, and V) and Their Fluoroarene
 Complexes
;
_journal_name_full 'Journal of the American Chemical Society'
_journal_page_first 14310
_journal_page_last 14319
_journal_paper_doi 10.1021/ja054544i
_journal_volume 127
_journal_year 2005
_chemical_compound_source 'see text'
_chemical_formula_moiety 'C32 H40 F2 Sc, C24 H20 B, 2(C6 H5 F)'
_chemical_formula_sum 'C68 H70 B F4 Sc'
_chemical_formula_weight 1019.01
_chemical_name_systematic
;
  ?
;
_space_group_IT_number 14
_symmetry_cell_setting monoclinic
_symmetry_Int_Tables_number 14
_symmetry_space_group_name_Hall '-P 2ybc'
_symmetry_space_group_name_H-M 'P 1 21/c 1'
_atom_sites_solution_hydrogens geom
_atom_sites_solution_primary heavy
_atom_sites_solution_secondary direct
_audit_creation_date 'Jan  7 12:26:03 2003'
_audit_creation_method
;
 PLATON <TABLE ACC> option 
 SHELXL97-2 & Manual Editing 
;
_cell_angle_alpha 90
_cell_angle_beta 103.678(1)
_cell_angle_gamma 90
_cell_formula_units_Z 4
_cell_length_a 10.0041(5)
_cell_length_b 30.858(2)
_cell_length_c 18.220(1)
_cell_measurement_reflns_used 8114
_cell_measurement_temperature 100(1)
_cell_measurement_theta_max 26.26
_cell_measurement_theta_min 2.24
_cell_volume 5465.1(5)
_computing_cell_refinement 'SAINT, Bruker Version 6.02A, 2000'
_computing_data_collection 'SMART, Bruker Version 5.624, 2001'
_computing_data_reduction 'XPREP, Bruker Version 5.1/NT, 2000'
_computing_molecular_graphics
;
 PLUTO (Meetsma, 2002) 
 PLATON (Spek, 1994)
;
_computing_publication_material 'PLATON (Spek, 1990)'
_computing_structure_refinement 'SHELXL-97 (Sheldrick, 1997)'
_computing_structure_solution
;
 DIRDIF-99 (Beurskens et al., 1999)
;
_diffrn_ambient_temperature 100(1)
_diffrn_detector_area_resol_mean '4096x4096 / 62x62 (binned 512)'
_diffrn_measured_fraction_theta_full 0.993
_diffrn_measured_fraction_theta_max 0.993
_diffrn_measurement_device_type
;
  Bruker Smart Apex 
;
_diffrn_measurement_method 'phi and omega scans'
_diffrn_radiation_detector
;
  CCD area-detector
;
_diffrn_radiation_monochromator 'parallel mounted graphite'
_diffrn_radiation_source 'fine focus sealed Siemens Mo tube '
_diffrn_radiation_type MoK\a
_diffrn_radiation_wavelength 0.71073
_diffrn_reflns_av_R_equivalents 0.0788
_diffrn_reflns_av_sigmaI/netI 0.0797
_diffrn_reflns_limit_h_max 12
_diffrn_reflns_limit_h_min -11
_diffrn_reflns_limit_k_max 38
_diffrn_reflns_limit_k_min -38
_diffrn_reflns_limit_l_max 22
_diffrn_reflns_limit_l_min -22
_diffrn_reflns_number 43752
_diffrn_reflns_reduction_process
;
 Intensity data were corrected for Lorentz and polarization
  effects, decay and absorption and reduced to F~o~^2^
  using SAINT (Bruker, 2000) and SADABS (Sheldrick, 2001)
;
_diffrn_reflns_theta_full 26.37
_diffrn_reflns_theta_max 26.37
_diffrn_reflns_theta_min 2.24
_exptl_absorpt_coefficient_mu 0.190
_exptl_absorpt_correction_T_max 0.9831
_exptl_absorpt_correction_T_min 0.9193
_exptl_absorpt_correction_type multi-scan
_exptl_absorpt_process_details '(SADABS, Sheldrick, Bruker, 2000))'
_exptl_crystal_colour pale-yellow
_exptl_crystal_density_diffrn 1.238
_exptl_crystal_description needle
_exptl_crystal_F_000 2160
_exptl_crystal_size_max 0.45
_exptl_crystal_size_mid 0.11
_exptl_crystal_size_min 0.09
_refine_diff_density_max 0.778
_refine_diff_density_min -0.415
_refine_diff_density_rms 0.062
_refine_ls_extinction_method none
_refine_ls_goodness_of_fit_ref 1.016
_refine_ls_hydrogen_treatment refall
_refine_ls_matrix_type full
_refine_ls_number_parameters 947
_refine_ls_number_reflns 11105
_refine_ls_number_restraints 0
_refine_ls_restrained_S_all 1.016
_refine_ls_R_factor_all 0.0938
_refine_ls_R_factor_gt 0.0551
_refine_ls_shift/su_max 0.014
_refine_ls_shift/su_mean 0.001
_refine_ls_structure_factor_coef Fsqd
_refine_ls_weighting_details 'calc w=1/[\s^2^(Fo^2^)+(0.0628P)^2^+1.6264P] where P=(Fo^2^+2Fc^2^)/3'
_refine_ls_weighting_scheme calc
_refine_ls_wR_factor_gt 0.1222
_refine_ls_wR_factor_ref 0.1388
_reflns_number_gt 7526
_reflns_number_total 11105
_reflns_threshold_expression I>2\s(I)
_cod_data_source_file ja054544irom20050708_022404.cif
_cod_data_source_block global
_cod_original_sg_symbol_H-M 'P 21/c'
_cod_database_code 4112010
_vrn_publ_code_void_volume 0.0
_vrn_publ_code_frame_time_sec 10.0
_vrn_publ_code_meas_time_hour 8.5

loop_
_symmetry_equiv_pos_as_xyz
x,y,z
-x,1/2+y,1/2-z
-x,-y,-z
x,1/2-y,1/2+z

loop_
_atom_site_aniso_label
_atom_site_aniso_U_11
_atom_site_aniso_U_22
_atom_site_aniso_U_33
_atom_site_aniso_U_23
_atom_site_aniso_U_13
_atom_site_aniso_U_12
Sc11 0.0134(3) 0.0123(2) 0.0127(2) 0.0004(2) 0.0031(2) 0.0011(2)
F11 0.0256(9) 0.0466(11) 0.0278(9) -0.0162(8) 0.0038(7) 0.0135(8)
F12 0.0372(10) 0.0193(8) 0.0330(9) 0.0108(7) -0.0059(8) -0.0065(7)
C11 0.0140(13) 0.0187(13) 0.0145(12) -0.0030(10) 0.0006(10) -0.0015(10)
C12 0.0152(13) 0.0178(13) 0.0144(13) -0.0018(10) 0.0018(10) -0.0026(11)
C13 0.0156(13) 0.0171(13) 0.0146(12) -0.0037(10) 0.0010(10) -0.0016(11)
C14 0.0192(14) 0.0181(13) 0.0127(12) -0.0014(10) 0.0004(10) -0.0023(11)
C15 0.0171(13) 0.0187(13) 0.0122(12) -0.0030(10) 0.0026(10) 0.0002(11)
C16 0.0250(16) 0.0166(14) 0.0249(16) -0.0014(12) 0.0025(13) -0.0014(12)
C17 0.0231(16) 0.0254(16) 0.0240(15) 0.0014(13) 0.0095(12) -0.0047(14)
C18 0.0182(15) 0.0221(15) 0.0256(16) -0.0018(13) 0.0034(12) 0.0050(12)
C19 0.041(2) 0.0248(16) 0.0140(15) 0.0007(12) 0.0052(13) 0.0002(14)
C110 0.0251(16) 0.0309(17) 0.0177(15) -0.0051(12) 0.0086(12) 0.0046(14)
C111 0.0184(13) 0.0170(13) 0.0149(13) 0.0045(10) -0.0024(10) 0.0028(11)
C112 0.0145(13) 0.0199(13) 0.0130(12) -0.0001(10) -0.0015(10) 0.0024(11)
C113 0.0133(13) 0.0191(14) 0.0172(13) 0.0009(10) -0.0033(10) 0.0030(11)
C114 0.0128(13) 0.0211(14) 0.0178(13) 0.0046(11) 0.0004(10) 0.0017(11)
C115 0.0138(13) 0.0181(13) 0.0157(13) 0.0017(10) 0.0004(10) 0.0050(11)
C116 0.0349(19) 0.0226(16) 0.0232(16) 0.0091(13) -0.0042(14) -0.0048(14)
C117 0.0268(17) 0.0368(19) 0.0159(14) -0.0010(13) 0.0041(12) 0.0078(15)
C118 0.0299(18) 0.0179(15) 0.0292(17) -0.0001(13) -0.0052(14) -0.0018(13)
C119 0.0202(16) 0.0356(19) 0.0324(18) 0.0090(15) 0.0103(13) -0.0023(14)
C120 0.0242(17) 0.0302(17) 0.0242(16) -0.0033(13) -0.0003(13) 0.0119(14)
C121 0.0168(14) 0.0254(15) 0.0175(13) -0.0068(11) 0.0030(11) 0.0073(11)
C122 0.0253(16) 0.0255(16) 0.0249(15) 0.0028(12) 0.0032(12) -0.0020(13)
C123 0.0291(18) 0.051(2) 0.0270(16) 0.0032(15) 0.0158(14) 0.0013(15)
C124 0.039(2) 0.044(2) 0.0289(17) -0.0082(15) 0.0084(14) 0.0195(16)
C125 0.051(2) 0.0191(16) 0.0278(16) -0.0018(13) 0.0031(15) 0.0051(15)
C126 0.0302(17) 0.0328(17) 0.0195(14) -0.0006(12) 0.0075(12) -0.0083(14)
C127 0.0234(15) 0.0149(13) 0.0168(13) 0.0051(10) -0.0017(11) -0.0040(11)
C128 0.0185(15) 0.0261(15) 0.0189(14) 0.0008(12) 0.0050(11) -0.0067(12)
C129 0.0202(15) 0.0243(15) 0.0227(14) -0.0033(12) 0.0041(12) 0.0058(12)
C130 0.0343(18) 0.0152(14) 0.0293(16) 0.0060(12) 0.0084(13) 0.0042(13)
C131 0.0249(16) 0.0245(16) 0.0358(17) 0.0051(13) 0.0162(13) -0.0027(13)
C132 0.0185(15) 0.0214(15) 0.0298(16) 0.0003(12) 0.0048(12) 0.0037(12)
C21 0.0143(13) 0.0165(13) 0.0135(12) 0.0047(10) -0.0011(10) -0.0006(10)
C22 0.0155(14) 0.0186(14) 0.0229(14) 0.0022(11) 0.0025(11) 0.0016(11)
C23 0.0218(15) 0.0150(14) 0.0306(16) 0.0043(12) -0.0024(12) -0.0040(12)
C24 0.0162(14) 0.0277(16) 0.0311(16) 0.0096(13) 0.0016(12) -0.0049(13)
C25 0.0187(15) 0.0306(16) 0.0321(16) 0.0022(13) 0.0095(12) 0.0017(13)
C26 0.0210(15) 0.0182(14) 0.0255(15) -0.0012(12) 0.0071(11) -0.0002(12)
C27 0.0104(12) 0.0170(13) 0.0200(13) 0.0007(10) 0.0071(10) -0.0016(10)
C28 0.0170(14) 0.0206(14) 0.0170(14) 0.0019(11) 0.0048(11) 0.0006(11)
C29 0.0191(14) 0.0190(14) 0.0241(15) -0.0049(12) 0.0063(11) -0.0042(11)
C210 0.0183(14) 0.0137(14) 0.0313(16) 0.0010(11) 0.0093(12) -0.0024(11)
C211 0.0151(13) 0.0197(14) 0.0216(14) 0.0052(11) 0.0049(11) 0.0012(11)
C212 0.0158(13) 0.0177(13) 0.0179(14) -0.0022(11) 0.0038(11) -0.0016(11)
C213 0.0168(13) 0.0131(12) 0.0162(13) -0.0051(10) 0.0036(10) 0.0021(10)
C214 0.0175(14) 0.0175(13) 0.0194(14) -0.0037(11) 0.0037(11) 0.0010(11)
C215 0.0337(17) 0.0190(14) 0.0156(14) 0.0021(11) 0.0071(12) 0.0033(12)
C216 0.0329(17) 0.0230(15) 0.0140(14) -0.0035(12) -0.0047(12) 0.0075(13)
C217 0.0188(15) 0.0249(15) 0.0263(15) -0.0062(12) -0.0035(12) 0.0002(12)
C218 0.0199(14) 0.0198(14) 0.0201(14) -0.0012(12) 0.0023(11) -0.0013(12)
C219 0.0178(13) 0.0117(12) 0.0170(13) 0.0028(10) 0.0041(10) -0.0015(10)
C220 0.0199(14) 0.0170(13) 0.0164(14) -0.0011(11) 0.0025(11) -0.0042(11)
C221 0.0201(15) 0.0224(15) 0.0248(15) 0.0005(12) 0.0081(12) -0.0012(12)
C222 0.0293(16) 0.0201(14) 0.0219(14) -0.0011(12) 0.0137(12) 0.0001(12)
C223 0.0274(16) 0.0205(14) 0.0158(14) -0.0011(11) 0.0009(12) -0.0039(12)
C224 0.0146(14) 0.0185(14) 0.0194(14) -0.0004(11) 0.0007(11) 0.0002(11)
B2 0.0157(15) 0.0147(14) 0.0156(14) 0.0010(12) 0.0025(11) 0.0014(12)
F31 0.0640(15) 0.0523(13) 0.0703(15) -0.0031(11) 0.0074(12) -0.0049(11)
C31 0.0398(19) 0.0206(15) 0.0370(18) 0.0038(13) 0.0034(15) -0.0002(14)
C32 0.044(2) 0.0377(19) 0.042(2) 0.0144(16) 0.0207(17) 0.0171(17)
C33 0.056(2) 0.043(2) 0.0291(18) 0.0071(15) 0.0138(17) 0.0223(18)
C34 0.051(2) 0.0333(19) 0.0305(18) 0.0014(15) 0.0010(16) 0.0102(17)
C35 0.041(2) 0.0281(17) 0.0386(19) 0.0087(14) 0.0157(16) 0.0055(15)
C36 0.051(2) 0.0227(16) 0.0273(17) 0.0019(13) 0.0192(15) 0.0042(14)
F43 0.0548(13) 0.0318(10) 0.0641(13) -0.0072(9) 0.0282(10) 0.0017(9)
C41 0.0302(16) 0.0245(15) 0.0261(15) -0.0080(12) 0.0097(12) 0.0007(13)
C42 0.0310(17) 0.0258(16) 0.0246(15) -0.0049(12) 0.0091(12) -0.0114(14)
C43 0.0251(16) 0.0388(18) 0.0205(14) -0.0023(13) 0.0037(12) -0.0035(14)
C44 0.0382(19) 0.0296(17) 0.0329(17) 0.0003(14) 0.0120(14) 0.0083(15)
C45 0.041(2) 0.0270(17) 0.0412(19) 0.0007(14) 0.0158(15) -0.0047(15)
C46 0.0288(17) 0.0289(17) 0.0328(17) -0.0044(13) 0.0142(13) -0.0043(14)

loop_
_atom_site_label
_atom_site_type_symbol
_atom_site_thermal_displace_type
_atom_site_fract_x
_atom_site_fract_y
_atom_site_fract_z
_atom_site_occupancy
_atom_site_U_iso_or_equiv
Sc11 Sc Uani 0.13383(5) 0.12204(1) 0.28179(2) 1.000 0.0128(1)
F11 F Uani 0.00332(16) 0.16023(5) 0.34562(9) 1.000 0.0338(6)
F12 F Uani 0.14254(17) 0.19197(5) 0.24138(9) 1.000 0.0322(5)
C11 C Uani 0.0318(3) 0.05438(8) 0.21759(13) 1.000 0.0162(7)
C12 C Uani -0.0744(3) 0.07903(8) 0.23687(13) 1.000 0.0161(8)
C13 C Uani -0.0921(3) 0.11784(8) 0.19308(13) 1.000 0.0162(7)
C14 C Uani 0.0058(3) 0.11741(8) 0.14785(13) 1.000 0.0172(8)
C15 C Uani 0.0831(3) 0.07838(8) 0.16341(13) 1.000 0.0161(7)
C16 C Uani 0.0611(3) 0.00780(9) 0.23960(17) 1.000 0.0227(9)
C17 C Uani -0.1642(3) 0.06430(10) 0.28704(16) 1.000 0.0235(9)
C18 C Uani -0.2051(3) 0.15034(9) 0.18966(17) 1.000 0.0223(9)
C19 C Uani 0.0194(4) 0.14985(10) 0.08875(16) 1.000 0.0268(10)
C110 C Uani 0.1832(3) 0.06313(10) 0.11910(16) 1.000 0.0240(9)
C111 C Uani 0.2837(3) 0.07831(8) 0.38328(14) 1.000 0.0178(8)
C112 C Uani 0.2715(3) 0.12015(8) 0.41399(13) 1.000 0.0166(7)
C113 C Uani 0.3332(3) 0.15066(8) 0.37431(14) 1.000 0.0177(8)
C114 C Uani 0.3836(3) 0.12781(8) 0.31871(14) 1.000 0.0178(8)
C115 C Uani 0.3546(3) 0.08307(8) 0.32434(13) 1.000 0.0164(8)
C116 C Uani 0.2496(4) 0.03679(10) 0.41769(18) 1.000 0.0287(10)
C117 C Uani 0.2128(3) 0.12846(11) 0.48166(16) 1.000 0.0267(10)
C118 C Uani 0.3542(3) 0.19817(9) 0.39223(19) 1.000 0.0277(10)
C119 C Uani 0.4665(3) 0.14706(11) 0.26765(19) 1.000 0.0287(10)
C120 C Uani 0.4125(3) 0.04739(10) 0.28565(18) 1.000 0.0272(10)
C121 C Uani -0.0642(3) 0.18840(9) 0.38581(14) 1.000 0.0201(8)
C122 C Uani -0.1542(3) 0.17011(10) 0.42223(15) 1.000 0.0257(9)
C123 C Uani -0.2207(3) 0.19807(11) 0.46130(17) 1.000 0.0342(10)
C124 C Uani -0.1960(3) 0.24170(11) 0.46219(17) 1.000 0.0372(11)
C125 C Uani -0.1046(3) 0.25852(10) 0.42422(17) 1.000 0.0337(10)
C126 C Uani -0.0347(3) 0.23139(10) 0.38486(15) 1.000 0.0272(9)
C127 C Uani 0.1185(3) 0.23172(8) 0.20185(14) 1.000 0.0194(8)
C128 C Uani -0.0058(3) 0.25105(9) 0.19478(14) 1.000 0.0211(8)
C129 C Uani -0.0275(3) 0.28988(9) 0.15542(15) 1.000 0.0226(8)
C130 C Uani 0.0755(3) 0.30771(9) 0.12615(16) 1.000 0.0261(9)
C131 C Uani 0.2005(3) 0.28665(9) 0.13526(16) 1.000 0.0269(9)
C132 C Uani 0.2237(3) 0.24778(9) 0.17395(15) 1.000 0.0234(9)
C21 C Uani 0.4839(3) 0.09802(8) 0.67336(13) 1.000 0.0155(7)
C22 C Uani 0.4432(3) 0.05655(8) 0.64553(15) 1.000 0.0193(8)
C23 C Uani 0.3203(3) 0.03770(9) 0.65201(16) 1.000 0.0239(9)
C24 C Uani 0.2321(3) 0.05965(9) 0.68686(16) 1.000 0.0257(9)
C25 C Uani 0.2668(3) 0.10111(10) 0.71381(16) 1.000 0.0265(9)
C26 C Uani 0.3893(3) 0.11959(9) 0.70632(15) 1.000 0.0213(8)
C27 C Uani 0.6215(2) 0.17174(8) 0.66989(13) 1.000 0.0152(7)
C28 C Uani 0.6540(3) 0.20083(8) 0.73094(15) 1.000 0.0181(8)
C29 C Uani 0.6312(3) 0.24507(9) 0.72346(15) 1.000 0.0205(8)
C210 C Uani 0.5746(3) 0.26286(9) 0.65330(15) 1.000 0.0205(8)
C211 C Uani 0.5400(3) 0.23574(8) 0.59114(15) 1.000 0.0187(8)
C212 C Uani 0.5627(3) 0.19139(8) 0.59992(14) 1.000 0.0172(8)
C213 C Uani 0.7348(3) 0.10588(8) 0.76253(13) 1.000 0.0154(7)
C214 C Uani 0.6922(3) 0.07681(8) 0.81138(14) 1.000 0.0182(8)
C215 C Uani 0.7733(3) 0.06611(9) 0.88208(15) 1.000 0.0226(9)
C216 C Uani 0.9023(3) 0.08404(9) 0.90720(15) 1.000 0.0250(9)
C217 C Uani 0.9490(3) 0.11325(9) 0.86112(15) 1.000 0.0248(9)
C218 C Uani 0.8662(3) 0.12392(9) 0.79066(15) 1.000 0.0203(8)
C219 C Uani 0.7044(3) 0.09897(8) 0.61073(13) 1.000 0.0155(7)
C220 C Uani 0.8435(3) 0.08755(8) 0.62024(15) 1.000 0.0181(8)
C221 C Uani 0.8967(3) 0.06999(9) 0.56239(15) 1.000 0.0220(9)
C222 C Uani 0.8116(3) 0.06290(9) 0.49219(15) 1.000 0.0225(8)
C223 C Uani 0.6740(3) 0.07426(9) 0.47926(15) 1.000 0.0219(8)
C224 C Uani 0.6233(3) 0.09197(8) 0.53715(14) 1.000 0.0181(8)
B2 B Uani 0.6377(3) 0.11846(9) 0.67887(16) 1.000 0.0155(8)
F31 F Uani 0.2094(2) 0.29583(7) 0.35433(12) 1.000 0.0636(8)
C31 C Uani 0.3222(3) 0.31314(9) 0.39847(17) 1.000 0.0334(10)
C32 C Uani 0.3108(4) 0.32942(11) 0.46737(19) 1.000 0.0395(11)
C33 C Uani 0.4251(4) 0.34896(11) 0.51271(18) 1.000 0.0421(11)
C34 C Uani 0.5453(4) 0.35172(11) 0.48887(18) 1.000 0.0397(11)
C35 C Uani 0.5541(4) 0.33476(10) 0.41989(18) 1.000 0.0348(11)
C36 C Uani 0.4408(3) 0.31487(9) 0.37378(18) 1.000 0.0320(10)
F43 F Uani 0.5608(2) 0.07126(6) 0.12165(11) 1.000 0.0479(7)
C41 C Uani 0.6140(3) 0.03343(9) 0.10372(15) 1.000 0.0264(9)
C42 C Uani 0.7321(3) 0.03478(10) 0.07756(16) 1.000 0.0267(9)
C43 C Uani 0.7889(3) -0.00403(10) 0.06257(15) 1.000 0.0284(9)
C44 C Uani 0.7271(3) -0.04288(10) 0.07396(17) 1.000 0.0330(10)
C45 C Uani 0.6087(3) -0.04289(11) 0.10049(18) 1.000 0.0354(11)
C46 C Uani 0.5509(3) -0.00431(10) 0.11585(17) 1.000 0.0290(10)
H110' H Uiso 0.221(3) 0.0355(11) 0.1338(18) 1.000 0.043(9)
H110" H Uiso 0.262(3) 0.0833(10) 0.1225(17) 1.000 0.041(9)
H116' H Uiso 0.264(3) 0.0117(10) 0.3905(16) 1.000 0.026(8)
H116" H Uiso 0.153(3) 0.0358(10) 0.4219(17) 1.000 0.040(9)
H117' H Uiso 0.130(3) 0.1115(9) 0.4784(15) 1.000 0.029(8)
H117" H Uiso 0.188(3) 0.1579(10) 0.4857(15) 1.000 0.029(8)
H118' H Uiso 0.344(4) 0.2144(12) 0.350(2) 1.000 0.058(11)
H118" H Uiso 0.447(3) 0.2010(10) 0.4182(17) 1.000 0.039(9)
H119' H Uiso 0.454(3) 0.1784(11) 0.2618(17) 1.000 0.040(9)
H119" H Uiso 0.445(4) 0.1353(14) 0.218(3) 1.000 0.091(15)
H120' H Uiso 0.352(3) 0.0213(11) 0.2779(17) 1.000 0.041(9)
H120" H Uiso 0.499(4) 0.0403(11) 0.3141(19) 1.000 0.054(10)
H16 H Uiso 0.066(3) 0.0038(9) 0.2937(18) 1.000 0.036(8)
H16' H Uiso 0.143(3) -0.0019(10) 0.2289(17) 1.000 0.042(9)
H16" H Uiso -0.009(3) -0.0101(10) 0.2084(16) 1.000 0.034(8)
H17 H Uiso -0.215(3) 0.0887(10) 0.3030(16) 1.000 0.031(8)
H17' H Uiso -0.110(3) 0.0461(9) 0.3284(16) 1.000 0.027(8)
H17" H Uiso -0.231(3) 0.0427(10) 0.2655(16) 1.000 0.037(9)
H18 H Uiso -0.291(3) 0.1380(9) 0.1713(16) 1.000 0.029(8)
H18' H Uiso -0.197(3) 0.1752(11) 0.1553(18) 1.000 0.045(9)
H18" H Uiso -0.210(3) 0.1629(10) 0.2367(19) 1.000 0.042(9)
H19 H Uiso -0.012(3) 0.1402(10) 0.0438(19) 1.000 0.040(9)
H19' H Uiso 0.119(3) 0.1587(10) 0.0938(16) 1.000 0.040(9)
H19" H Uiso -0.033(3) 0.1790(10) 0.0923(16) 1.000 0.040(9)
H110 H Uiso 0.139(3) 0.0602(10) 0.0657(19) 1.000 0.044(9)
H116 H Uiso 0.307(3) 0.0330(10) 0.4648(18) 1.000 0.039(9)
H117 H Uiso 0.279(3) 0.1192(9) 0.5291(18) 1.000 0.036(8)
H118 H Uiso 0.294(4) 0.2081(12) 0.423(2) 1.000 0.058(11)
H119 H Uiso 0.570(4) 0.1471(11) 0.2932(19) 1.000 0.059(11)
H120 H Uiso 0.427(3) 0.0565(10) 0.2384(19) 1.000 0.041(9)
H122 H Uiso -0.172(3) 0.1410(11) 0.4200(18) 1.000 0.048(10)
H123 H Uiso -0.282(4) 0.1852(12) 0.488(2) 1.000 0.064(11)
H124 H Uiso -0.242(3) 0.2599(10) 0.4907(17) 1.000 0.041(9)
H125 H Uiso -0.090(3) 0.2861(11) 0.4233(18) 1.000 0.047(10)
H126 H Uiso 0.026(3) 0.2430(9) 0.3601(16) 1.000 0.031(8)
H128 H Uiso -0.075(3) 0.2376(8) 0.2121(13) 1.000 0.015(7)
H129 H Uiso -0.114(3) 0.3041(9) 0.1507(16) 1.000 0.033(8)
H130 H Uiso 0.063(3) 0.3337(10) 0.1017(16) 1.000 0.037(9)
H131 H Uiso 0.271(3) 0.2985(9) 0.1157(15) 1.000 0.030(8)
H132 H Uiso 0.304(3) 0.2325(9) 0.1794(14) 1.000 0.021(7)
H22 H Uiso 0.503(3) 0.0414(8) 0.6227(14) 1.000 0.015(7)
H23 H Uiso 0.300(3) 0.0097(9) 0.6314(14) 1.000 0.016(7)
H24 H Uiso 0.151(3) 0.0459(9) 0.6917(16) 1.000 0.032(8)
H25 H Uiso 0.207(3) 0.1179(9) 0.7397(15) 1.000 0.028(8)
H26 H Uiso 0.408(3) 0.1482(9) 0.7226(14) 1.000 0.022(7)
H28 H Uiso 0.695(2) 0.1907(8) 0.7778(14) 1.000 0.011(6)
H29 H Uiso 0.654(3) 0.2633(9) 0.7661(16) 1.000 0.033(8)
H210 H Uiso 0.562(2) 0.2942(8) 0.6498(12) 1.000 0.009(6)
H211 H Uiso 0.501(2) 0.2477(7) 0.5433(13) 1.000 0.008(6)
H212 H Uiso 0.535(2) 0.1741(8) 0.5587(14) 1.000 0.012(6)
H214 H Uiso 0.605(3) 0.0636(8) 0.7967(14) 1.000 0.020(7)
H215 H Uiso 0.738(3) 0.0485(8) 0.9122(14) 1.000 0.013(7)
H216 H Uiso 0.956(3) 0.0761(8) 0.9557(15) 1.000 0.022(7)
H217 H Uiso 1.039(3) 0.1254(9) 0.8785(16) 1.000 0.036(8)
H218 H Uiso 0.903(2) 0.1448(8) 0.7621(14) 1.000 0.012(6)
H220 H Uiso 0.903(3) 0.0906(8) 0.6675(15) 1.000 0.016(7)
H221 H Uiso 0.991(3) 0.0633(8) 0.5727(14) 1.000 0.021(7)
H222 H Uiso 0.852(2) 0.0503(8) 0.4551(14) 1.000 0.012(6)
H223 H Uiso 0.610(3) 0.0695(8) 0.4298(15) 1.000 0.022(7)
H224 H Uiso 0.526(3) 0.0977(8) 0.5284(14) 1.000 0.021(7)
H32 H Uiso 0.223(3) 0.3234(8) 0.4798(13) 1.000 0.014(7)
H33 H Uiso 0.394(2) 0.3560(7) 0.5723(12) 1.000 0.030(9)
H34 H Uiso 0.620(3) 0.3660(10) 0.5180(18) 1.000 0.041(10)
H35 H Uiso 0.640(3) 0.3379(10) 0.4040(18) 1.000 0.046(10)
H36 H Uiso 0.442(3) 0.3038(10) 0.3259(18) 1.000 0.045(9)
H42 H Uiso 0.768(3) 0.0601(9) 0.0718(15) 1.000 0.025(8)
H43 H Uiso 0.895(2) 0.0015(7) 0.0428(11) 1.000 0.030(9)
H44 H Uiso 0.768(3) -0.0700(11) 0.0622(17) 1.000 0.046(10)
H45 H Uiso 0.569(3) -0.0681(10) 0.1085(17) 1.000 0.039(9)
H46 H Uiso 0.473(3) -0.0031(10) 0.1341(16) 1.000 0.037(9)

loop_
_atom_type_symbol
_atom_type_description
_atom_type_scat_dispersion_real
_atom_type_scat_dispersion_imag
_atom_type_scat_source
Sc Sc 0.2519 0.3716 'International Tables Vol C Tables 4.2.6.8 and 6.1.1.4'
F F 0.0171 0.0103 'International Tables Vol C Tables 4.2.6.8 and 6.1.1.4'
B B 0.0013 0.0007 'International Tables Vol C Tables 4.2.6.8 and 6.1.1.4'
H H 0.0000 0.0000 'International Tables Vol C Tables 4.2.6.8 and 6.1.1.4'
C C 0.0033 0.0016 'International Tables Vol C Tables 4.2.6.8 and 6.1.1.4'

loop_
_geom_angle_atom_site_label_1
_geom_angle_atom_site_label_2
_geom_angle_atom_site_label_3
_geom_angle
_geom_angle_publ_flag
F11 Sc11 F12 75.28(6) yes
F11 Sc11 C11 116.99(8) yes
F11 Sc11 C12 84.58(8) yes
F11 Sc11 C13 79.23(7) yes
F11 Sc11 C14 107.95(8) yes
F11 Sc11 C15 134.38(8) yes
F11 Sc11 C111 102.67(8) yes
F11 Sc11 C112 76.65(8) yes
F11 Sc11 C113 86.20(8) yes
F11 Sc11 C114 119.79(7) yes
F11 Sc11 C115 132.10(7) yes
F12 Sc11 C11 132.99(7) yes
F12 Sc11 C12 119.93(7) yes
F12 Sc11 C13 86.39(7) yes
F12 Sc11 C14 77.74(7) yes
F12 Sc11 C15 104.29(7) yes
F12 Sc11 C111 133.57(8) yes
F12 Sc11 C112 106.28(7) yes
F12 Sc11 C113 78.16(7) yes
F12 Sc11 C114 84.57(7) yes
F12 Sc11 C115 117.41(8) yes
C11 Sc11 C12 33.36(9) yes
C11 Sc11 C13 55.57(9) yes
C11 Sc11 C14 55.26(8) yes
C11 Sc11 C15 33.20(8) yes
C11 Sc11 C111 90.14(8) yes
C11 Sc11 C112 120.59(8) yes
C11 Sc11 C113 143.25(9) yes
C11 Sc11 C114 118.08(9) yes
C11 Sc11 C115 88.63(9) yes
C12 Sc11 C13 33.90(8) yes
C12 Sc11 C14 55.75(9) yes
C12 Sc11 C15 55.46(9) yes
C12 Sc11 C111 105.72(9) yes
C12 Sc11 C112 123.18(9) yes
C12 Sc11 C113 156.50(8) yes
C12 Sc11 C114 150.49(9) yes
C12 Sc11 C115 117.94(9) yes
C13 Sc11 C14 33.51(9) yes
C13 Sc11 C15 55.48(9) yes
C13 Sc11 C111 139.62(9) yes
C13 Sc11 C112 148.65(9) yes
C13 Sc11 C113 161.04(9) yes
C13 Sc11 C114 155.73(9) yes
C13 Sc11 C115 142.83(8) yes
C14 Sc11 C15 33.28(8) yes
C14 Sc11 C111 141.44(8) yes
C14 Sc11 C112 174.71(9) yes
C14 Sc11 C113 147.69(9) yes
C14 Sc11 C114 122.27(9) yes
C14 Sc11 C115 119.74(9) yes
C15 Sc11 C111 108.30(8) yes
C15 Sc11 C112 141.43(9) yes
C15 Sc11 C113 139.13(10) yes
C15 Sc11 C114 105.32(9) yes
C15 Sc11 C115 89.57(9) yes
C111 Sc11 C112 33.35(8) yes
C111 Sc11 C113 55.56(8) yes
C111 Sc11 C114 55.61(9) yes
C111 Sc11 C115 33.47(9) yes
C112 Sc11 C113 33.36(9) yes
C112 Sc11 C114 55.59(9) yes
C112 Sc11 C115 55.50(9) yes
C113 Sc11 C114 33.80(9) yes
C113 Sc11 C115 55.84(8) yes
C114 Sc11 C115 33.61(8) yes
Sc11 F11 C121 172.21(16) yes
Sc11 F12 C127 165.27(15) yes
Sc11 C11 C12 71.43(15) yes
Sc11 C11 C15 73.42(14) yes
Sc11 C11 C16 130.10(18) yes
C12 C11 C15 107.9(2) no
C12 C11 C16 123.9(2) no
C15 C11 C16 127.1(3) no
Sc11 C12 C11 75.20(16) yes
Sc11 C12 C13 73.41(16) yes
Sc11 C12 C17 123.25(17) yes
C11 C12 C13 108.3(2) no
C11 C12 C17 125.6(2) no
C13 C12 C17 125.7(3) no
Sc11 C13 C12 72.69(16) yes
Sc11 C13 C14 74.25(16) yes
Sc11 C13 C18 124.04(17) yes
C12 C13 C14 107.8(2) no
C12 C13 C18 125.2(3) no
C14 C13 C18 126.7(2) no
Sc11 C14 C13 72.24(14) yes
Sc11 C14 C15 73.89(14) yes
Sc11 C14 C19 123.72(19) yes
C13 C14 C15 108.0(2) no
C13 C14 C19 127.0(3) no
C15 C14 C19 124.8(3) no
Sc11 C15 C11 73.38(14) yes
Sc11 C15 C14 72.82(14) yes
Sc11 C15 C110 127.5(2) yes
C11 C15 C14 108.1(2) no
C11 C15 C110 127.2(2) no
C14 C15 C110 123.9(2) no
Sc11 C111 C112 72.98(14) yes
Sc11 C111 C115 72.79(15) yes
Sc11 C111 C116 128.1(2) yes
C112 C111 C115 107.8(2) no
C112 C111 C116 124.1(2) no
C115 C111 C116 127.2(2) no
Sc11 C112 C111 73.67(14) yes
Sc11 C112 C113 72.35(14) yes
Sc11 C112 C117 123.8(2) yes
C111 C112 C113 108.3(2) no
C111 C112 C117 124.2(2) no
C113 C112 C117 127.3(2) no
Sc11 C113 C112 74.29(15) yes
Sc11 C113 C114 72.49(16) yes
Sc11 C113 C118 123.29(19) yes
C112 C113 C114 107.8(2) no
C112 C113 C118 126.3(2) no
C114 C113 C118 125.7(3) no
Sc11 C114 C113 73.70(17) yes
Sc11 C114 C115 74.63(17) yes
Sc11 C114 C119 122.46(19) yes
C113 C114 C115 108.5(2) no
C113 C114 C119 125.8(2) no
C115 C114 C119 125.4(2) no
Sc11 C115 C111 73.75(16) yes
Sc11 C115 C114 71.76(16) yes
Sc11 C115 C120 128.82(18) yes
C111 C115 C114 107.5(2) no
C111 C115 C120 126.5(2) no
C114 C115 C120 125.0(3) no
C11 C16 H16" 108.8(18) no
C11 C16 H16 110.4(17) no
C11 C16 H16' 112.1(19) no
H16' C16 H16" 104(3) no
H16 C16 H16' 109(3) no
H16 C16 H16" 112(2) no
C12 C17 H17 111.9(18) no
H17 C17 H17' 116(2) no
C12 C17 H17' 109.7(18) no
C12 C17 H17" 115.0(18) no
H17 C17 H17" 107(3) no
H17' C17 H17" 97(2) no
H18 C18 H18' 107(3) no
C13 C18 H18 111.4(18) no
C13 C18 H18' 111.4(18) no
C13 C18 H18" 115.7(19) no
H18 C18 H18" 105(3) no
H18' C18 H18" 106(3) no
C14 C19 H19 112(2) no
C14 C19 H19' 111.6(17) no
C14 C19 H19" 113.3(16) no
H19 C19 H19' 108(3) no
H19 C19 H19" 106(3) no
H19' C19 H19" 105(2) no
F11 C121 C122 116.9(2) yes
F11 C121 C126 117.6(2) yes
C122 C121 C126 125.5(3) no
C121 C122 C123 116.5(3) no
C122 C123 C124 120.8(3) no
C123 C124 C125 120.4(3) no
C124 C125 C126 120.5(3) no
C121 C126 C125 116.3(3) no
C128 C127 C132 125.1(2) no
F12 C127 C128 118.1(2) yes
F12 C127 C132 116.8(2) yes
C127 C128 C129 117.2(3) no
C128 C129 C130 120.3(3) no
C129 C130 C131 120.1(3) no
C130 C131 C132 120.4(3) no
C127 C132 C131 117.0(3) no
C15 C110 H110' 113.8(19) no
C15 C110 H110" 112.9(18) no
C15 C110 H110 111.3(19) no
H110' C110 H110" 107(3) no
H110' C110 H110 105(3) no
H110" C110 H110 107(3) no
C111 C116 H116' 113.6(18) no
C111 C116 H116" 112.5(18) no
C111 C116 H116 110(2) no
H116' C116 H116" 107(3) no
H116' C116 H116 104(3) no
H116" C116 H116 109(3) no
C112 C117 H117' 110.5(16) no
C112 C117 H117" 112.7(17) no
C112 C117 H117 110.6(18) no
H117' C117 H117" 107(3) no
H117' C117 H117 106(2) no
H117" C117 H117 110(2) no
C113 C118 H118' 112(2) no
C113 C118 H118" 105.7(19) no
C113 C118 H118 111(2) no
H118' C118 H118" 106(3) no
H118' C118 H118 111(3) no
H118" C118 H118 111(3) no
C114 C119 H119' 112.5(18) no
C114 C119 H119" 114(3) no
C114 C119 H119 111.3(19) no
H119' C119 H119" 106(3) no
H119' C119 H119 98(3) no
H119" C119 H119 114(3) no
C115 C120 H120' 111.8(19) no
C115 C120 H120" 109(2) no
C115 C120 H120 111.6(19) no
H120' C120 H120" 110(3) no
H120' C120 H120 109(3) no
H120" C120 H120 105(3) no
C26 C21 B2 120.5(2) yes
C22 C21 C26 114.9(3) no
C22 C21 B2 124.1(2) yes
C123 C122 H122 121(2) no
C121 C122 H122 122(2) no
C21 C22 C23 122.6(3) no
C124 C123 H123 123(2) no
C122 C123 H123 117(2) no
C22 C23 C24 120.5(3) no
C123 C124 H124 118.5(19) no
C23 C24 C25 118.8(3) no
C125 C124 H124 121.1(19) no
C24 C25 C26 119.9(3) no
C126 C125 H125 118(2) no
C124 C125 H125 121(2) no
C21 C26 C25 123.2(3) no
C121 C126 H126 124.2(18) no
C125 C126 H126 119.5(18) no
C28 C27 B2 123.8(2) yes
C212 C27 B2 121.8(2) yes
C28 C27 C212 114.2(2) no
C127 C128 H128 120.9(17) no
C129 C128 H128 121.7(17) no
C27 C28 C29 123.3(2) no
C28 C29 C210 120.3(3) no
C130 C129 H129 121.6(17) no
C128 C129 H129 118.1(17) no
C129 C130 H130 121(2) no
C131 C130 H130 119(2) no
C132 C131 H131 118.8(17) no
C130 C131 H131 120.8(17) no
C131 C132 H132 122.6(18) no
C127 C132 H132 120.4(18) no
C21 C22 H22 117.2(17) no
C23 C22 H22 120.2(17) no
C22 C23 H23 117.4(19) no
C24 C23 H23 122.1(19) no
C23 C24 H24 118.8(18) no
C25 C24 H24 122.3(18) no
C24 C25 H25 121.5(17) no
C26 C25 H25 118.6(17) no
C21 C26 H26 118.6(19) no
C25 C26 H26 118.1(19) no
C29 C28 H28 117.2(16) no
C27 C28 H28 119.4(16) no
C28 C29 H29 120.3(17) no
C210 C29 H29 119.4(17) no
C29 C210 C211 119.0(3) no
C210 C211 C212 119.9(2) no
C27 C212 C211 123.3(2) no
C214 C213 C218 114.9(2) no
C218 C213 B2 122.6(2) yes
C214 C213 B2 122.5(2) yes
C213 C214 C215 122.9(3) no
C214 C215 C216 120.5(3) no
C215 C216 C217 118.9(3) no
C216 C217 C218 120.0(3) no
C213 C218 C217 122.9(3) no
C220 C219 B2 124.2(2) yes
C220 C219 C224 114.1(2) no
C224 C219 B2 121.7(3) yes
C219 C220 C221 123.1(2) no
C220 C221 C222 120.0(3) no
C221 C222 C223 119.3(3) no
C222 C223 C224 119.9(3) no
C219 C224 C223 123.5(3) no
C32 C31 C36 123.4(3) no
F31 C31 C32 117.0(3) yes
F31 C31 C36 119.6(3) yes
C31 C32 C33 117.9(3) no
C32 C33 C34 120.0(3) no
C33 C34 C35 120.8(3) no
C34 C35 C36 120.0(4) no
C31 C36 C35 117.9(3) no
C29 C210 H210 118.2(13) no
C211 C210 H210 122.8(13) no
C210 C211 H211 119.3(13) no
C212 C211 H211 120.8(13) no
C211 C212 H212 118.2(16) no
C27 C212 H212 118.4(16) no
C213 C214 H214 119.8(15) no
C215 C214 H214 117.3(15) no
C216 C215 H215 120.7(18) no
C214 C215 H215 118.7(18) no
C217 C216 H216 122.2(17) no
C215 C216 H216 118.9(17) no
C218 C217 H217 121.3(17) no
C216 C217 H217 118.7(17) no
C213 C218 H218 121.0(14) no
C217 C218 H218 116.1(14) no
C219 C220 H220 119.2(18) no
C221 C220 H220 117.6(18) no
C220 C221 H221 118.5(15) no
C222 C221 H221 121.5(15) no
C223 C222 H222 123.8(14) no
C221 C222 H222 116.9(14) no
C222 C223 H223 121.5(18) no
C224 C223 H223 118.6(18) no
C219 C224 H224 117.4(15) no
C223 C224 H224 118.9(15) no
C31 C32 H32 114.5(14) no
C33 C32 H32 127.4(14) no
C34 C33 H33 134.3(10) no
C32 C33 H33 105.1(10) no
C33 C34 H34 120.0(19) no
C35 C34 H34 119(2) no
C34 C35 H35 118.8(19) no
C36 C35 H35 121.1(19) no
C35 C36 H36 122.4(19) no
C31 C36 H36 119.6(19) no
F43 C41 C46 118.2(3) yes
C42 C41 C46 123.3(3) no
F43 C41 C42 118.4(3) yes
C41 C42 C43 118.0(3) no
C42 C43 C44 120.1(3) no
C43 C44 C45 120.1(3) no
C44 C45 C46 120.4(3) no
C41 C46 C45 118.0(3) no
C41 C42 H42 118.6(19) no
C43 C42 H42 123.4(19) no
C42 C43 H43 111.6(11) no
C44 C43 H43 128.3(11) no
C45 C44 H44 121.0(19) no
C43 C44 H44 118.9(19) no
C46 C45 H45 119(2) no
C44 C45 H45 120(2) no
C41 C46 H46 119.2(19) no
C45 C46 H46 122.7(19) no
C213 B2 C219 110.7(2) yes
C27 B2 C219 109.5(2) yes
C21 B2 C27 107.8(2) yes
C21 B2 C213 107.7(2) yes
C21 B2 C219 110.6(2) yes
C27 B2 C213 110.3(2) yes

loop_
_geom_bond_atom_site_label_1
_geom_bond_atom_site_label_2
_geom_bond_distance
_geom_bond_publ_flag
Sc11 F11 2.2725(17) yes
Sc11 F12 2.2884(16) yes
Sc11 C11 2.491(3) yes
Sc11 C12 2.442(3) yes
Sc11 C13 2.452(3) yes
Sc11 C14 2.478(2) yes
Sc11 C15 2.491(2) yes
Sc11 C111 2.485(3) yes
Sc11 C112 2.477(2) yes
Sc11 C113 2.451(3) yes
Sc11 C114 2.436(3) yes
Sc11 C115 2.473(3) yes
F11 C121 1.408(3) yes
F12 C127 1.414(3) yes
F31 C31 1.333(4) yes
F43 C41 1.355(3) yes
C11 C12 1.417(4) no
C11 C15 1.423(4) no
C11 C16 1.502(4) no
C12 C13 1.427(3) no
C12 C17 1.496(4) no
C13 C18 1.501(4) no
C13 C14 1.421(4) no
C14 C15 1.423(4) no
C14 C19 1.500(4) no
C15 C110 1.503(4) no
C111 C116 1.501(4) no
C111 C112 1.424(4) no
C111 C115 1.428(4) no
C112 C117 1.508(4) no
C112 C113 1.415(4) no
C113 C114 1.421(4) no
C113 C118 1.506(4) no
C114 C119 1.507(4) no
C114 C115 1.419(4) no
C115 C120 1.496(4) no
C16 H16' 0.94(3) no
C16 H16 0.98(3) no
C16 H16" 0.97(3) no
C17 H17' 0.99(3) no
C17 H17" 0.96(3) no
C17 H17 0.99(3) no
C18 H18" 0.95(3) no
C18 H18' 1.01(3) no
C18 H18 0.93(3) no
C19 H19" 1.05(3) no
C19 H19' 1.02(3) no
C19 H19 0.86(3) no
C121 C126 1.360(4) no
C121 C122 1.361(4) no
C122 C123 1.385(4) no
C123 C124 1.368(5) no
C124 C125 1.372(4) no
C125 C126 1.393(4) no
C127 C128 1.358(4) no
C127 C132 1.366(4) no
C128 C129 1.387(4) no
C129 C130 1.382(4) no
C130 C131 1.384(4) no
C131 C132 1.383(4) no
C110 H110" 0.99(3) no
C110 H110 0.97(3) no
C110 H110' 0.95(3) no
C116 H116" 0.99(3) no
C116 H116 0.92(3) no
C116 H116' 0.95(3) no
C117 H117 1.00(3) no
C117 H117" 0.95(3) no
C117 H117' 0.97(3) no
C118 H118' 0.90(4) no
C118 H118 0.96(4) no
C118 H118" 0.94(3) no
C119 H119 1.03(4) no
C119 H119' 0.98(3) no
C119 H119" 0.95(5) no
C120 H120" 0.92(4) no
C120 H120 0.95(3) no
C120 H120' 1.00(3) no
C21 C26 1.403(4) no
C21 C22 1.401(4) no
C21 B2 1.644(4) yes
C122 H122 0.91(3) no
C22 C23 1.390(4) no
C23 C24 1.380(4) no
C123 H123 0.95(4) no
C124 H124 0.95(3) no
C24 C25 1.385(4) no
C25 C26 1.387(4) no
C125 H125 0.86(3) no
C126 H126 0.91(3) no
C27 C212 1.409(3) no
C27 B2 1.656(4) yes
C27 C28 1.406(4) no
C28 C29 1.385(4) no
C128 H128 0.92(3) no
C129 H129 0.96(3) no
C29 C210 1.383(4) no
C130 H130 0.91(3) no
C131 H131 0.94(3) no
C132 H132 0.92(3) no
C22 H22 0.93(3) no
C23 H23 0.94(3) no
C24 H24 0.94(3) no
C25 H25 0.99(3) no
C26 H26 0.94(3) no
C28 H28 0.91(2) no
C29 H29 0.94(3) no
C210 C211 1.385(4) no
C211 C212 1.390(4) no
C213 B2 1.648(4) yes
C213 C214 1.399(4) no
C213 C218 1.408(4) no
C214 C215 1.390(4) no
C215 C216 1.379(4) no
C216 C217 1.386(4) no
C217 C218 1.393(4) no
C219 C224 1.410(4) no
C219 B2 1.655(4) yes
C219 C220 1.406(4) no
C220 C221 1.398(4) no
C221 C222 1.376(4) no
C222 C223 1.386(4) no
C223 C224 1.386(4) no
C31 C32 1.382(5) no
C31 C36 1.366(4) no
C32 C33 1.381(5) no
C33 C34 1.374(6) no
C34 C35 1.383(5) no
C35 C36 1.385(5) no
C210 H210 0.98(2) no
C211 H211 0.94(2) no
C212 H212 0.91(2) no
C214 H214 0.94(3) no
C215 H215 0.90(3) no
C216 H216 0.95(3) no
C217 H217 0.96(3) no
C218 H218 0.96(2) no
C220 H220 0.93(3) no
C221 H221 0.94(3) no
C222 H222 0.95(2) no
C223 H223 0.99(3) no
C224 H224 0.96(3) no
C32 H32 0.98(3) no
C33 H33 1.22(2) no
C34 H34 0.92(3) no
C35 H35 0.97(3) no
C36 H36 0.94(3) no
C41 C42 1.375(4) no
C41 C46 1.367(4) no
C42 C43 1.380(4) no
C43 C44 1.387(4) no
C44 C45 1.381(4) no
C45 C46 1.381(5) no
C42 H42 0.88(3) no
C43 H43 1.21(2) no
C44 H44 0.98(3) no
C45 H45 0.90(3) no
C46 H46 0.92(3) no

loop_
_geom_contact_atom_site_label_1
_geom_contact_atom_site_label_2
_geom_contact_distance
_geom_contact_site_symmetry_2
_geom_contact_publ_flag
Sc11 C119 3.485(3) . no
Sc11 H118' 3.59(4) . no
Sc11 H119" 3.59(4) . no
F31 C126 3.297(4) . no
F31 C127 3.356(3) . no
F31 C118 3.344(4) . no
F43 C34 3.369(4) 4_554 no
F43 C33 3.251(4) 4_554 no
F11 H18" 2.55(3) . no
F11 H117" 2.78(3) . no
F12 H19' 2.84(3) . no
F12 H118' 2.56(4) . no
F31 H118' 2.86(4) . no
F31 H126 2.48(3) . no
F43 H120 2.81(3) . no
F43 H33 2.81(2) 4_554 no
F43 H34 2.86(3) 4_554 no
F43 H18 2.57(3) 1_655 no
C11 C42 3.500(4) 1_455 no
C12 C42 3.373(4) 1_455 no
C13 C42 3.513(4) 1_455 no
C16 C116 3.463(4) . no
C18 C210 3.432(4) 4_454 no
C19 C127 3.263(4) . no
C22 C224 3.166(4) . no
C22 C214 3.488(4) . no
C24 C221 3.592(4) 1_455 no
C25 C130 3.562(4) 4_555 no
C26 C36 3.595(4) 4_555 no
C26 C131 3.530(4) 4_555 no
C26 C214 3.442(4) . no
C26 C28 3.597(4) . no
C28 C218 3.199(4) . no
C28 C26 3.597(4) . no
C31 C118 3.566(4) . no
C33 F43 3.251(4) 4_555 no
C34 F43 3.369(4) 4_555 no
C36 C26 3.595(4) 4_554 no
C42 C13 3.513(4) 1_655 no
C42 C11 3.500(4) 1_655 no
C42 C12 3.373(4) 1_655 no
C110 C120 3.379(4) . no
C13 H42 2.92(3) 1_455 no
C14 H42 3.02(3) 1_455 no
C116 C16 3.463(4) . no
C16 H110' 2.91(3) . no
C16 H17' 2.87(3) . no
C16 H120' 2.86(3) . no
C16 H116' 3.01(3) . no
C17 H16 2.94(3) . no
C117 C121 3.444(4) . no
C17 H222 3.06(2) 1_455 no
C18 H19" 2.89(3) . no
C18 H128 2.98(3) . no
C118 F31 3.344(4) . no
C118 C31 3.566(4) . no
C18 H17 2.83(3) . no
C18 H210 2.84(2) 4_454 no
C118 F12 3.053(4) . no
C19 H18' 2.83(3) . no
C19 H110 3.08(3) . no
C119 Sc11 3.485(3) . no
C120 C110 3.379(4) . no
C21 H224 2.77(3) . no
C21 H214 2.52(3) . no
C121 C117 3.444(4) . no
C21 H117 3.00(3) . no
C122 C222 3.591(4) 1_455 no
C22 H224 2.77(3) . no
C22 H214 2.85(3) . no
C22 H117 3.05(3) . no
C22 H120" 3.10(3) 3_656 no
C23 H120" 2.99(4) 3_656 no
C24 H221 2.79(3) 1_455 no
C26 H214 2.94(3) . no
C126 C128 3.594(4) . no
C26 H131 3.10(3) 4_555 no
C126 F31 3.297(4) . no
C127 F31 3.356(3) . no
C27 H218 3.03(2) . no
C127 C19 3.263(4) . no
C27 H129 2.85(3) 4_655 no
C27 H26 2.64(3) . no
C28 H36 3.04(3) 4_555 no
C28 H129 3.03(3) 4_655 no
C28 H218 2.97(2) . no
C28 H26 2.92(3) . no
C128 C126 3.594(4) . no
C29 H128 3.04(3) 4_655 no
C130 C25 3.562(4) 4_554 no
C131 C26 3.530(4) 4_554 no
C33 H210 3.06(2) . no
C36 H26 2.93(3) 4_554 no
C41 H17" 3.00(3) 1_655 no
C42 H215 3.06(3) 1_554 no
C43 H16" 2.94(3) 1_655 no
C46 H214 3.08(3) 3_656 no
C110 H120 2.86(3) . no
C110 H16' 2.93(3) . no
C210 C18 3.432(4) 4_655 no
C110 H19' 3.03(3) . no
C112 H224 2.97(3) . no
C212 C224 3.379(4) . no
C214 C22 3.488(4) . no
C214 C26 3.442(4) . no
C115 H223 2.84(3) . no
C116 H16 2.75(3) . no
C116 H117' 2.93(3) . no
C116 H120' 3.00(3) . no
C117 H116" 3.07(3) . no
C117 H118 2.87(4) . no
C218 C220 3.259(4) . no
C118 H117" 2.92(3) . no
C218 C28 3.199(4) . no
C118 H119' 2.85(3) . no
C119 H118' 2.99(4) . no
C119 H120 2.85(3) . no
C120 H116' 2.90(3) . no
C120 H223 2.97(3) . no
C220 C218 3.259(4) . no
C120 H16' 3.06(3) . no
C120 H119" 3.03(4) . no
C120 H110' 2.99(3) . no
C121 H18" 2.87(3) . no
C221 C24 3.592(4) 1_655 no
C121 H117" 2.90(3) . no
C222 C122 3.591(4) 1_655 no
C224 C22 3.166(4) . no
C224 C212 3.379(4) . no
C126 H128 3.08(2) . no
C127 H19' 2.99(3) . no
C127 H19" 2.74(3) . no
C128 H126 2.96(3) . no
C128 H18' 3.00(3) . no
C128 H19" 2.87(3) . no
C129 H218 2.99(2) 4_454 no
C131 H26 3.05(3) 4_554 no
C210 H132 2.86(3) 4_555 no
C210 H18' 2.97(3) 4_655 no
C211 H131 3.02(3) 4_555 no
C212 H131 3.02(3) 4_555 no
C212 H123 2.85(4) 1_655 no
C213 H28 2.67(2) . no
C213 H220 2.73(3) . no
C214 H16' 3.03(3) 3_656 no
C215 H46 3.10(3) 3_656 no
C215 H16' 3.08(3) 3_656 no
C216 H19 2.99(3) 1_656 no
C218 H28 2.65(2) . no
C218 H220 2.57(3) . no
C219 H22 2.73(3) . no
C219 H212 2.90(2) . no
C220 H218 3.07(2) . no
C222 H122 2.77(3) 1_655 no
C223 H122 2.93(3) 1_655 no
C224 H22 2.68(3) . no
C224 H212 2.74(2) . no
H110' H16' 2.36(4) . no
H110' C16 2.91(3) . no
H110' C120 2.99(3) . no
H110' H120 2.54(5) . no
H110" H33 2.58(4) 4_554 no
H110" H120 2.49(4) . no
H116' H16 2.33(4) . no
H116' H120' 2.43(4) . no
H116' C120 2.90(3) . no
H116' C16 3.01(3) . no
H116" H117' 2.58(4) . no
H116" H16 2.50(4) . no
H116" C117 3.07(3) . no
H117' C116 2.93(3) . no
H117' H116" 2.58(4) . no
H117" F11 2.78(3) . no
H117" H118 2.32(5) . no
H117" C118 2.92(3) . no
H117" C121 2.90(3) . no
H118' H119' 2.42(5) . no
H118' Sc11 3.59(4) . no
H118' F12 2.56(4) . no
H118' F31 2.86(4) . no
H118' C119 2.99(4) . no
H119' H118' 2.42(5) . no
H119' C118 2.85(3) . no
H119' H132 2.50(4) . no
H119" Sc11 3.59(4) . no
H119" C120 3.03(4) . no
H119" H120 2.47(5) . no
H119" H33 2.60(6) 4_554 no
H120' C116 3.00(3) . no
H120' H116' 2.43(4) . no
H120' C16 2.86(3) . no
H120' H16' 2.19(4) . no
H120" H23 2.54(5) 3_656 no
H120" C23 2.99(4) 3_656 no
H120" H223 2.32(4) . no
H120" C22 3.10(3) 3_656 no
H16 H116" 2.50(4) . no
H16 C17 2.94(3) . no
H16 C116 2.75(3) . no
H16 H116' 2.33(4) . no
H16 H17' 2.39(4) . no
H16' C120 3.06(3) . no
H16' C110 2.93(3) . no
H16' C214 3.03(3) 3_656 no
H16' H110' 2.36(4) . no
H16' H120' 2.19(4) . no
H16' C215 3.08(3) 3_656 no
H16" C43 2.94(3) 1_455 no
H17 C18 2.83(3) . no
H17 H18" 2.59(4) . no
H17' H222 2.43(4) 1_455 no
H17' C16 2.87(3) . no
H17' H16 2.39(4) . no
H17" C41 3.00(3) 1_455 no
H18 H210 2.53(4) 4_454 no
H18 F43 2.57(3) 1_455 no
H18' C210 2.97(3) 4_454 no
H18' C128 3.00(3) . no
H18' H19" 2.22(4) . no
H18' C19 2.83(3) . no
H18' H210 2.57(4) 4_454 no
H18' H128 2.38(4) . no
H18" F11 2.55(3) . no
H18" C121 2.87(3) . no
H18" H17 2.59(4) . no
H19 C216 2.99(3) 1_454 no
H19 H216 2.52(4) 1_454 no
H19' H32 2.59(4) 4_554 no
H19' C127 2.99(3) . no
H19' F12 2.84(3) . no
H19' C110 3.03(3) . no
H19" C18 2.89(3) . no
H19" C128 2.87(3) . no
H19" C127 2.74(3) . no
H19" H18' 2.22(4) . no
H22 H224 2.49(4) . no
H22 C224 2.68(3) . no
H22 C219 2.73(3) . no
H23 H120" 2.54(5) 3_656 no
H24 H221 2.43(4) 1_455 no
H26 C36 2.93(3) 4_555 no
H26 C27 2.64(3) . no
H26 H36 2.36(4) 4_555 no
H26 C131 3.05(3) 4_555 no
H26 C28 2.92(3) . no
H28 C213 2.67(2) . no
H28 H218 2.59(3) . no
H28 C218 2.65(2) . no
H32 H19' 2.59(4) 4_555 no
H33 F43 2.81(2) 4_555 no
H33 H119" 2.60(6) 4_555 no
H33 H110" 2.58(4) 4_555 no
H34 F43 2.86(3) 4_555 no
H36 C28 3.04(3) 4_554 no
H36 H26 2.36(4) 4_554 no
H42 C13 2.92(3) 1_655 no
H42 C14 3.02(3) 1_655 no
H46 H214 2.48(4) 3_656 no
H46 C215 3.10(3) 3_656 no
H46 H215 2.51(4) 3_656 no
H110 H216 2.42(4) 1_454 no
H110 C19 3.08(3) . no
H117 C21 3.00(3) . no
H117 H224 2.56(4) . no
H117 C22 3.05(3) . no
H118 H117" 2.32(5) . no
H118 C117 2.87(4) . no
H120 H110" 2.49(4) . no
H120 F43 2.81(3) . no
H120 C110 2.86(3) . no
H120 C119 2.85(3) . no
H120 H119" 2.47(5) . no
H120 H110' 2.54(5) . no
H122 C223 2.93(3) 1_455 no
H122 C222 2.77(3) 1_455 no
H123 C212 2.85(4) 1_455 no
H123 H212 2.50(5) 1_455 no
H126 C128 2.96(3) . no
H126 F31 2.48(3) . no
H128 C29 3.04(3) 4_454 no
H128 H18' 2.38(4) . no
H128 C18 2.98(3) . no
H128 C126 3.08(2) . no
H129 H218 2.54(4) 4_454 no
H129 C28 3.03(3) 4_454 no
H129 C27 2.85(3) 4_454 no
H131 C26 3.10(3) 4_554 no
H131 C211 3.02(3) 4_554 no
H131 C212 3.02(3) 4_554 no
H132 H119' 2.50(4) . no
H132 C210 2.86(3) 4_554 no
H210 C33 3.06(2) . no
H210 C18 2.84(2) 4_655 no
H210 H18 2.53(4) 4_655 no
H210 H18' 2.57(4) 4_655 no
H212 C224 2.74(2) . no
H212 H123 2.50(5) 1_655 no
H212 H224 2.42(3) . no
H212 C219 2.90(2) . no
H214 H46 2.48(4) 3_656 no
H214 C46 3.08(3) 3_656 no
H214 C21 2.52(3) . no
H214 C22 2.85(3) . no
H214 C26 2.94(3) . no
H215 C42 3.06(3) 1_556 no
H215 H46 2.51(4) 3_656 no
H216 H110 2.42(4) 1_656 no
H216 H19 2.52(4) 1_656 no
H218 C27 3.03(2) . no
H218 H129 2.54(4) 4_655 no
H218 H28 2.59(3) . no
H218 C28 2.97(2) . no
H218 C220 3.07(2) . no
H218 H220 2.40(4) . no
H218 C129 2.99(2) 4_655 no
H220 C213 2.73(3) . no
H220 C218 2.57(3) . no
H220 H218 2.40(4) . no
H221 C24 2.79(3) 1_655 no
H221 H24 2.43(4) 1_655 no
H222 C17 3.06(2) 1_655 no
H222 H17' 2.43(4) 1_655 no
H223 C120 2.97(3) . no
H223 C115 2.84(3) . no
H223 H120" 2.32(4) . no
H224 H117 2.56(4) . no
H224 H212 2.42(3) . no
H224 C21 2.77(3) . no
H224 C22 2.77(3) . no
H224 C112 2.97(3) . no
H224 H22 2.49(4) . no

loop_
_geom_hbond_atom_site_label_D
_geom_hbond_atom_site_label_H
_geom_hbond_atom_site_label_A
_geom_hbond_distance_DH
_geom_hbond_distance_HA
_geom_hbond_distance_DA
_geom_hbond_angle_DHA
_geom_hbond_publ_flag
C18 H18" F11 0.95(3) 2.55(3) 3.117(3) 118(2) yes
C126 H126 F31 0.91(3) 2.48(3) 3.297(4) 150(2) yes

loop_
_geom_torsion_atom_site_label_1
_geom_torsion_atom_site_label_2
_geom_torsion_atom_site_label_3
_geom_torsion_atom_site_label_4
_geom_torsion
_geom_torsion_publ_flag
F11 Sc11 C11 C12 14.96(15) no
F11 Sc11 C11 C15 130.94(16) no
F11 Sc11 C11 C16 -104.2(3) no
F12 Sc11 C11 C12 -79.90(16) no
F12 Sc11 C11 C15 36.1(2) no
F12 Sc11 C11 C16 161.0(2) no
C12 Sc11 C11 C15 116.0(2) no
C12 Sc11 C11 C16 -119.1(3) no
C13 Sc11 C11 C12 -37.93(14) no
C13 Sc11 C11 C15 78.05(17) no
C13 Sc11 C11 C16 -157.0(3) no
C14 Sc11 C11 C12 -78.93(16) no
C14 Sc11 C11 C15 37.05(16) no
C14 Sc11 C11 C16 162.0(3) no
C15 Sc11 C11 C12 -116.0(2) no
C15 Sc11 C11 C16 124.9(3) no
C111 Sc11 C11 C12 119.28(15) no
C111 Sc11 C11 C15 -124.74(17) no
C111 Sc11 C11 C16 0.2(3) no
C112 Sc11 C11 C12 104.96(15) no
C112 Sc11 C11 C15 -139.06(16) no
C112 Sc11 C11 C16 -14.1(3) no
C113 Sc11 C11 C12 138.86(16) no
C113 Sc11 C11 C15 -105.16(19) no
C113 Sc11 C11 C16 19.7(3) no
C114 Sc11 C11 C12 169.58(13) no
C114 Sc11 C11 C15 -74.44(18) no
C114 Sc11 C11 C16 50.5(3) no
C115 Sc11 C11 C12 152.71(14) no
C115 Sc11 C11 C15 -91.31(17) no
C115 Sc11 C11 C16 33.6(3) no
F11 Sc11 C12 C11 -166.64(14) no
F11 Sc11 C12 C13 78.73(15) no
F11 Sc11 C12 C17 -43.5(2) no
F12 Sc11 C12 C11 123.80(13) no
F12 Sc11 C12 C13 9.17(17) no
F12 Sc11 C12 C17 -113.0(2) no
C11 Sc11 C12 C13 -114.6(2) no
C11 Sc11 C12 C17 123.2(3) no
C13 Sc11 C12 C11 114.6(2) no
C13 Sc11 C12 C17 -122.2(3) no
C14 Sc11 C12 C11 77.31(15) no
C14 Sc11 C12 C13 -37.32(15) no
C14 Sc11 C12 C17 -159.5(3) no
C15 Sc11 C12 C11 36.70(13) no
C15 Sc11 C12 C13 -77.93(16) no
C15 Sc11 C12 C17 159.9(3) no
C111 Sc11 C12 C11 -64.98(15) no
C111 Sc11 C12 C13 -179.60(15) no
C111 Sc11 C12 C17 58.2(2) no
C112 Sc11 C12 C11 -96.46(15) no
C112 Sc11 C12 C13 148.91(15) no
C112 Sc11 C12 C17 26.7(3) no
C113 Sc11 C12 C11 -99.3(2) no
C113 Sc11 C12 C13 146.1(2) no
C113 Sc11 C12 C17 23.9(4) no
C114 Sc11 C12 C11 -18.9(2) no
C114 Sc11 C12 C13 -133.54(18) no
C114 Sc11 C12 C17 104.3(3) no
C115 Sc11 C12 C11 -31.25(16) no
C115 Sc11 C12 C13 -145.88(15) no
C115 Sc11 C12 C17 91.9(2) no
F11 Sc11 C13 C12 -96.36(15) no
F11 Sc11 C13 C14 148.82(15) no
F11 Sc11 C13 C18 24.9(2) no
F12 Sc11 C13 C12 -172.04(15) no
F12 Sc11 C13 C14 73.13(14) no
F12 Sc11 C13 C18 -50.8(2) no
C11 Sc11 C13 C12 37.31(15) no
C11 Sc11 C13 C14 -77.52(16) no
C11 Sc11 C13 C18 158.5(3) no
C12 Sc11 C13 C14 -114.8(2) no
C12 Sc11 C13 C18 121.2(3) no
C14 Sc11 C13 C12 114.8(2) no
C14 Sc11 C13 C18 -124.0(3) no
C15 Sc11 C13 C12 77.86(16) no
C15 Sc11 C13 C14 -36.96(14) no
C15 Sc11 C13 C18 -160.9(3) no
C111 Sc11 C13 C12 0.6(2) no
C111 Sc11 C13 C14 -114.24(17) no
C111 Sc11 C13 C18 121.8(2) no
C112 Sc11 C13 C12 -56.2(2) no
C112 Sc11 C13 C14 -170.99(15) no
C112 Sc11 C13 C18 65.1(3) no
C114 Sc11 C13 C12 119.7(2) no
C114 Sc11 C13 C14 4.9(3) no
C114 Sc11 C13 C18 -119.1(3) no
C115 Sc11 C13 C12 55.1(2) no
C115 Sc11 C13 C14 -59.7(2) no
C115 Sc11 C13 C18 176.32(19) no
F11 Sc11 C14 C13 -32.32(15) no
F11 Sc11 C14 C15 -147.79(16) no
F11 Sc11 C14 C19 90.8(3) no
F12 Sc11 C14 C13 -102.21(15) no
F12 Sc11 C14 C15 142.32(17) no
F12 Sc11 C14 C19 20.9(2) no
C11 Sc11 C14 C13 78.52(16) no
C11 Sc11 C14 C15 -36.95(16) no
C11 Sc11 C14 C19 -158.4(3) no
C12 Sc11 C14 C13 37.76(14) no
C12 Sc11 C14 C15 -77.71(17) no
C12 Sc11 C14 C19 160.9(3) no
C13 Sc11 C14 C15 -115.5(2) no
C13 Sc11 C14 C19 123.1(3) no
C15 Sc11 C14 C13 115.5(2) no
C15 Sc11 C14 C19 -121.4(3) no
C111 Sc11 C14 C13 108.60(19) no
C111 Sc11 C14 C15 -6.9(3) no
C111 Sc11 C14 C19 -128.3(2) no
C113 Sc11 C14 C13 -144.78(17) no
C113 Sc11 C14 C15 99.7(2) no
C113 Sc11 C14 C19 -21.7(3) no
C114 Sc11 C14 C13 -177.62(14) no
C114 Sc11 C14 C15 66.90(18) no
C114 Sc11 C14 C19 -54.5(3) no
C115 Sc11 C14 C13 143.06(14) no
C115 Sc11 C14 C15 27.59(19) no
C115 Sc11 C14 C19 -93.8(3) no
F11 Sc11 C15 C11 -70.37(18) no
F11 Sc11 C15 C14 45.2(2) no
F11 Sc11 C15 C110 165.10(19) no
F12 Sc11 C15 C11 -153.61(16) no
F12 Sc11 C15 C14 -38.06(18) no
F12 Sc11 C15 C110 81.9(2) no
C11 Sc11 C15 C14 115.6(2) no
C11 Sc11 C15 C110 -124.5(3) no
C12 Sc11 C15 C11 -36.88(16) no
C12 Sc11 C15 C14 78.67(18) no
C12 Sc11 C15 C110 -161.4(3) no
C13 Sc11 C15 C11 -78.33(18) no
C13 Sc11 C15 C14 37.23(16) no
C13 Sc11 C15 C110 157.1(3) no
C14 Sc11 C15 C11 -115.6(2) no
C14 Sc11 C15 C110 119.9(3) no
C111 Sc11 C15 C11 59.94(18) no
C111 Sc11 C15 C14 175.50(16) no
C111 Sc11 C15 C110 -64.6(2) no
C112 Sc11 C15 C11 64.8(2) no
C112 Sc11 C15 C14 -179.65(17) no
C112 Sc11 C15 C110 -59.7(3) no
C113 Sc11 C15 C11 118.06(18) no
C113 Sc11 C15 C14 -126.38(18) no
C113 Sc11 C15 C110 -6.5(3) no
C114 Sc11 C15 C11 118.20(17) no
C114 Sc11 C15 C14 -126.25(17) no
C114 Sc11 C15 C110 -6.3(2) no
C115 Sc11 C15 C11 88.16(17) no
C115 Sc11 C15 C14 -156.29(17) no
C115 Sc11 C15 C110 -36.4(2) no
F11 Sc11 C111 C112 -39.47(17) no
F11 Sc11 C111 C115 -154.95(14) no
F11 Sc11 C111 C116 80.9(2) no
F12 Sc11 C111 C112 42.2(2) no
F12 Sc11 C111 C115 -73.33(17) no
F12 Sc11 C111 C116 162.5(2) no
C11 Sc11 C111 C112 -157.22(17) no
C11 Sc11 C111 C115 87.30(15) no
C11 Sc11 C111 C116 -36.9(3) no
C12 Sc11 C111 C112 -127.33(17) no
C12 Sc11 C111 C115 117.19(15) no
C12 Sc11 C111 C116 -7.0(3) no
C13 Sc11 C111 C112 -127.67(18) no
C13 Sc11 C111 C115 116.85(17) no
C13 Sc11 C111 C116 -7.3(3) no
C14 Sc11 C111 C112 178.46(17) no
C14 Sc11 C111 C115 63.0(2) no
C14 Sc11 C111 C116 -61.2(3) no
C15 Sc11 C111 C112 174.49(17) no
C15 Sc11 C111 C115 59.01(16) no
C15 Sc11 C111 C116 -65.1(3) no
C112 Sc11 C111 C115 -115.5(2) no
C112 Sc11 C111 C116 120.4(3) no
C113 Sc11 C111 C112 36.85(16) no
C113 Sc11 C111 C115 -78.63(16) no
C113 Sc11 C111 C116 157.2(3) no
C114 Sc11 C111 C112 78.12(17) no
C114 Sc11 C111 C115 -37.36(14) no
C114 Sc11 C111 C116 -161.5(3) no
C115 Sc11 C111 C112 115.5(2) no
C115 Sc11 C111 C116 -124.2(3) no
F11 Sc11 C112 C111 140.40(17) no
F11 Sc11 C112 C113 -103.68(16) no
F11 Sc11 C112 C117 19.9(2) no
F12 Sc11 C112 C111 -149.56(16) no
F12 Sc11 C112 C113 -33.65(17) no
F12 Sc11 C112 C117 89.9(2) no
C11 Sc11 C112 C111 26.7(2) no
C11 Sc11 C112 C113 142.64(16) no
C11 Sc11 C112 C117 -93.8(2) no
C12 Sc11 C112 C111 66.1(2) no
C12 Sc11 C112 C113 -177.95(15) no
C12 Sc11 C112 C117 -54.4(2) no
C13 Sc11 C112 C111 99.7(2) no
C13 Sc11 C112 C113 -144.35(18) no
C13 Sc11 C112 C117 -20.8(3) no
C15 Sc11 C112 C111 -8.4(2) no
C15 Sc11 C112 C113 107.51(19) no
C15 Sc11 C112 C117 -129.0(2) no
C111 Sc11 C112 C113 115.9(2) no
C111 Sc11 C112 C117 -120.5(3) no
C113 Sc11 C112 C111 -115.9(2) no
C113 Sc11 C112 C117 123.5(3) no
C114 Sc11 C112 C111 -78.21(18) no
C114 Sc11 C112 C113 37.71(15) no
C114 Sc11 C112 C117 161.2(3) no
C115 Sc11 C112 C111 -37.16(16) no
C115 Sc11 C112 C113 78.75(17) no
C115 Sc11 C112 C117 -157.7(3) no
F11 Sc11 C113 C112 71.34(15) no
F11 Sc11 C113 C114 -173.74(14) no
F11 Sc11 C113 C118 -52.1(2) no
F12 Sc11 C113 C112 147.08(16) no
F12 Sc11 C113 C114 -98.00(14) no
F12 Sc11 C113 C118 23.6(2) no
C11 Sc11 C113 C112 -60.8(2) no
C11 Sc11 C113 C114 54.1(2) no
C11 Sc11 C113 C118 175.7(2) no
C12 Sc11 C113 C112 4.3(3) no
C12 Sc11 C113 C114 119.2(2) no
C12 Sc11 C113 C118 -119.2(3) no
C14 Sc11 C113 C112 -170.43(17) no
C14 Sc11 C113 C114 -55.5(2) no
C14 Sc11 C113 C118 66.1(3) no
C15 Sc11 C113 C112 -114.69(17) no
C15 Sc11 C113 C114 0.2(2) no
C15 Sc11 C113 C118 121.8(2) no
C111 Sc11 C113 C112 -36.84(15) no
C111 Sc11 C113 C114 78.08(16) no
C111 Sc11 C113 C118 -160.3(3) no
C112 Sc11 C113 C114 114.9(2) no
C112 Sc11 C113 C118 -123.5(3) no
C114 Sc11 C113 C112 -114.9(2) no
C114 Sc11 C113 C118 121.6(3) no
C115 Sc11 C113 C112 -77.64(16) no
C115 Sc11 C113 C114 37.28(14) no
C115 Sc11 C113 C118 158.9(3) no
F11 Sc11 C114 C113 7.20(17) no
F11 Sc11 C114 C115 122.29(13) no
F11 Sc11 C114 C119 -115.2(2) no
F12 Sc11 C114 C113 76.80(14) no
F12 Sc11 C114 C115 -168.11(14) no
F12 Sc11 C114 C119 -45.6(2) no
C11 Sc11 C114 C113 -146.68(14) no
C11 Sc11 C114 C115 -31.60(17) no
C11 Sc11 C114 C119 90.9(2) no
C12 Sc11 C114 C113 -135.03(17) no
C12 Sc11 C114 C115 -19.9(2) no
C12 Sc11 C114 C119 102.6(3) no
C13 Sc11 C114 C113 145.41(19) no
C13 Sc11 C114 C115 -99.5(2) no
C13 Sc11 C114 C119 23.0(3) no
C14 Sc11 C114 C113 148.60(14) no
C14 Sc11 C114 C115 -96.31(15) no
C14 Sc11 C114 C119 26.2(2) no
C15 Sc11 C114 C113 -179.84(14) no
C15 Sc11 C114 C115 -64.75(15) no
C15 Sc11 C114 C119 57.8(2) no
C111 Sc11 C114 C113 -77.89(15) no
C111 Sc11 C114 C115 37.20(14) no
C111 Sc11 C114 C119 159.7(3) no
C112 Sc11 C114 C113 -37.19(14) no
C112 Sc11 C114 C115 77.90(15) no
C112 Sc11 C114 C119 -159.6(3) no
C113 Sc11 C114 C115 115.1(2) no
C113 Sc11 C114 C119 -122.4(3) no
C115 Sc11 C114 C113 -115.1(2) no
C115 Sc11 C114 C119 122.5(3) no
F11 Sc11 C115 C111 33.83(18) no
F11 Sc11 C115 C114 -81.38(16) no
F11 Sc11 C115 C120 158.0(2) no
F12 Sc11 C115 C111 128.57(14) no
F12 Sc11 C115 C114 13.36(16) no
F12 Sc11 C115 C120 -107.3(2) no
C11 Sc11 C115 C111 -92.33(15) no
C11 Sc11 C115 C114 152.46(15) no
C11 Sc11 C115 C120 31.8(2) no
C12 Sc11 C115 C111 -75.75(16) no
C12 Sc11 C115 C114 169.04(14) no
C12 Sc11 C115 C120 48.4(3) no
C13 Sc11 C115 C111 -106.93(17) no
C13 Sc11 C115 C114 137.85(16) no
C13 Sc11 C115 C120 17.2(3) no
C14 Sc11 C115 C111 -140.24(14) no
C14 Sc11 C115 C114 104.54(15) no
C14 Sc11 C115 C120 -16.1(3) no
C15 Sc11 C115 C111 -125.52(15) no
C15 Sc11 C115 C114 119.27(15) no
C15 Sc11 C115 C120 -1.4(2) no
C111 Sc11 C115 C114 -115.2(2) no
C111 Sc11 C115 C120 124.1(3) no
C112 Sc11 C115 C111 37.03(14) no
C112 Sc11 C115 C114 -78.19(15) no
C112 Sc11 C115 C120 161.2(3) no
C113 Sc11 C115 C111 77.70(15) no
C113 Sc11 C115 C114 -37.51(14) no
C113 Sc11 C115 C120 -158.1(3) no
C114 Sc11 C115 C111 115.2(2) no
C114 Sc11 C115 C120 -120.6(3) no
Sc11 C11 C12 C13 66.54(18) no
Sc11 C11 C12 C17 -120.6(3) no
C15 C11 C12 Sc11 -64.87(18) no
C15 C11 C12 C13 1.7(3) no
C15 C11 C12 C17 174.6(2) no
C16 C11 C12 Sc11 126.4(2) no
C16 C11 C12 C13 -167.1(2) no
C16 C11 C12 C17 5.8(4) no
Sc11 C11 C15 C14 -65.06(18) no
Sc11 C11 C15 C110 124.9(3) no
C12 C11 C15 Sc11 63.57(18) no
C12 C11 C15 C14 -1.5(3) no
C12 C11 C15 C110 -171.6(3) no
C16 C11 C15 Sc11 -128.1(3) no
C16 C11 C15 C14 166.8(3) no
C16 C11 C15 C110 -3.3(5) no
Sc11 C12 C13 C14 66.52(18) no
Sc11 C12 C13 C18 -119.9(3) no
C11 C12 C13 Sc11 -67.74(19) no
C11 C12 C13 C14 -1.2(3) no
C11 C12 C13 C18 172.4(2) no
C17 C12 C13 Sc11 119.4(3) no
C17 C12 C13 C14 -174.1(2) no
C17 C12 C13 C18 -0.5(4) no
Sc11 C13 C14 C15 65.78(18) no
Sc11 C13 C14 C19 -119.2(3) no
C12 C13 C14 Sc11 -65.49(18) no
C12 C13 C14 C15 0.3(3) no
C12 C13 C14 C19 175.3(3) no
C18 C13 C14 Sc11 121.0(3) no
C18 C13 C14 C15 -173.2(3) no
C18 C13 C14 C19 1.8(4) no
Sc11 C14 C15 C11 65.43(18) no
Sc11 C14 C15 C110 -124.1(3) no
C13 C14 C15 Sc11 -64.69(18) no
C13 C14 C15 C11 0.7(3) no
C13 C14 C15 C110 171.2(2) no
C19 C14 C15 Sc11 120.2(3) no
C19 C14 C15 C11 -174.4(3) no
C19 C14 C15 C110 -3.9(4) no
Sc11 C111 C116 H116' 86(2) no
Sc11 C111 C116 H116" -35.7(19) no
Sc11 C111 C116 H116 -158(2) no
C112 C111 C116 H116' -180(2) no
C112 C111 C116 H116" 59.1(19) no
C112 C111 C116 H116 -63(2) no
C115 C111 C116 H116' -11(2) no
C115 C111 C116 H116" -132.8(19) no
C115 C111 C116 H116 105(2) no
Sc11 C112 C117 H117' 48.8(18) no
Sc11 C112 C117 H117" -70(2) no
Sc11 C112 C117 H117 166.3(18) no
C111 C112 C117 H117' -43.8(19) no
C111 C112 C117 H117" -163(2) no
C111 C112 C117 H117 73.6(18) no
C113 C112 C117 H117' 141.8(18) no
C113 C112 C117 H117" 23(2) no
C113 C112 C117 H117 -100.8(18) no
Sc11 C113 C118 H118' -50(3) no
Sc11 C113 C118 H118" -164.8(19) no
Sc11 C113 C118 H118 75(2) no
C112 C113 C118 H118' -144(3) no
C112 C113 C118 H118" 100.6(19) no
C112 C113 C118 H118 -20(2) no
C114 C113 C118 H118' 42(3) no
C114 C113 C118 H118" -73.1(19) no
C114 C113 C118 H118 167(2) no
Sc11 C114 C119 H119' 71(2) no
Sc11 C114 C119 H119" -50(3) no
Sc11 C114 C119 H119 179(2) no
C113 C114 C119 H119' -22(2) no
C113 C114 C119 H119" -143(3) no
C113 C114 C119 H119 86(2) no
C115 C114 C119 H119' 164(2) no
C115 C114 C119 H119" 44(3) no
C115 C114 C119 H119 -87(2) no
Sc11 C115 C120 H120' -60.9(19) no
Sc11 C115 C120 H120" 177(2) no
Sc11 C115 C120 H120 62(2) no
C111 C115 C120 H120' 38(2) no
C111 C115 C120 H120" -84(2) no
C111 C115 C120 H120 160(2) no
C114 C115 C120 H120' -155.1(19) no
C114 C115 C120 H120" 83(2) no
C114 C115 C120 H120 -32(2) no
F11 C121 C122 H122 -1(2) no
C126 C121 C122 H122 178(2) no
F11 C121 C126 H126 0(2) no
C122 C121 C126 H126 180(2) no
B2 C21 C26 C25 -169.8(2) no
C22 C21 B2 C27 150.4(2) no
C22 C21 B2 C213 -90.5(3) no
C22 C21 B2 C219 30.7(3) no
C26 C21 B2 C27 -38.2(3) no
C26 C21 B2 C213 80.9(3) no
C26 C21 B2 C219 -157.9(2) no
B2 C21 C22 C23 170.1(2) no
C22 C21 C26 C25 2.3(4) no
C26 C21 C22 C23 -1.8(4) no
C121 C122 C123 H123 -178(3) no
H122 C122 C123 H123 3(3) no
H122 C122 C123 C124 -178(2) no
C21 C22 C23 C24 0.0(4) no
C122 C123 C124 H124 -179(2) no
C22 C23 C24 C25 1.3(4) no
H123 C123 C124 C125 179(3) no
H123 C123 C124 H124 0(3) no
C23 C24 C25 C26 -0.8(4) no
C123 C124 C125 H125 178(2) no
H124 C124 C125 H125 -3(3) no
H124 C124 C125 C126 178(2) no
H125 C125 C126 H126 1(3) no
C24 C25 C26 C21 -1.1(4) no
H125 C125 C126 C121 -178(2) no
C124 C125 C126 H126 -180(2) no
F12 C127 C128 H128 -4.6(17) no
C212 C27 C28 C29 -0.3(4) no
C132 C127 C128 H128 175.8(17) no
F12 C127 C132 H132 2.5(19) no
C128 C127 C132 H132 -177.9(19) no
C212 C27 B2 C21 -73.0(3) no
C212 C27 B2 C213 169.5(2) no
C212 C27 B2 C219 47.4(3) no
C28 C27 B2 C21 101.7(3) no
C28 C27 C212 C211 0.8(4) no
B2 C27 C28 C29 -175.4(3) no
C28 C27 B2 C219 -137.8(2) no
B2 C27 C212 C211 176.0(3) no
C28 C27 B2 C213 -15.7(3) no
H128 C128 C129 H129 6(3) no
C27 C28 C29 C210 -0.4(5) no
H128 C128 C129 C130 -175.9(17) no
C127 C128 C129 H129 -179.0(19) no
C28 C29 C210 C211 0.7(5) no
H129 C129 C130 C131 179(2) no
H129 C129 C130 H130 0(3) no
C128 C129 C130 H130 -178(2) no
C129 C130 C131 H131 -179.9(19) no
H130 C130 C131 H131 -1(3) no
H130 C130 C131 C132 178(2) no
H131 C131 C132 H132 -3(3) no
C130 C131 C132 H132 177.6(19) no
H131 C131 C132 C127 179.7(19) no
C29 C210 C211 C212 -0.2(5) no
C210 C211 C212 C27 -0.6(5) no
C218 C213 B2 C219 69.1(3) no
C214 C213 C218 C217 1.0(4) no
C214 C213 B2 C27 126.9(3) no
C214 C213 B2 C219 -111.7(3) no
C218 C213 B2 C27 -52.3(3) no
C218 C213 C214 C215 -0.5(4) no
B2 C213 C214 C215 -179.8(2) no
B2 C213 C218 C217 -179.7(3) no
C214 C213 B2 C21 9.4(3) no
C218 C213 B2 C21 -169.8(2) no
C213 C214 C215 C216 -0.3(4) no
C214 C215 C216 C217 0.7(4) no
C215 C216 C217 C218 -0.2(4) no
C216 C217 C218 C213 -0.7(4) no
C220 C219 C224 C223 1.7(4) no
B2 C219 C224 C223 -177.6(2) no
B2 C219 C220 C221 178.1(2) no
C224 C219 B2 C21 38.7(3) no
C224 C219 B2 C27 -80.1(3) no
C224 C219 B2 C213 158.0(2) no
C220 C219 B2 C21 -140.6(2) no
C220 C219 B2 C27 100.7(3) no
C220 C219 B2 C213 -21.2(3) no
C224 C219 C220 C221 -1.2(4) no
C219 C220 C221 C222 -0.4(4) no
C220 C221 C222 C223 1.5(4) no
C221 C222 C223 C224 -0.9(4) no
C222 C223 C224 C219 -0.7(4) no
F31 C31 C36 C35 177.3(3) no
F31 C31 C32 C33 -177.6(3) no
C32 C31 C36 C35 -1.3(5) no
C36 C31 C32 C33 1.0(5) no
C31 C32 C33 C34 0.0(5) no
C32 C33 C34 C35 -0.6(5) no
C33 C34 C35 C36 0.3(5) no
C34 C35 C36 C31 0.6(5) no
F43 C41 C42 C43 177.2(2) no
C46 C41 C42 C43 0.3(4) no
F43 C41 C46 C45 -177.3(3) no
C42 C41 C46 C45 -0.4(4) no
C41 C42 C43 C44 0.0(4) no
C42 C43 C44 C45 -0.1(4) no
C43 C44 C45 C46 0.0(5) no
C44 C45 C46 C41 0.2(5) no
